data_4300698
_journal_name_full 'Inorganic Chemistry'
_journal_paper_doi 10.1021/ic051875n
_journal_year 2006
_chemical_formula_moiety 'C20 H26 Hg N4 S4'
_chemical_formula_sum 'C20 H26 Hg N4 S4'
_chemical_formula_weight 651.32
_space_group_IT_number 56
_space_group_name_Hall '-P 2ab 2ac'
_space_group_name_H-M_alt 'P c c n'
_symmetry_cell_setting orthorhombic
_symmetry_space_group_name_Hall '-P 2ab 2ac'
_symmetry_space_group_name_H-M 'P c c n'
_cell_angle_alpha 90.00
_cell_angle_beta 90.00
_cell_angle_gamma 90.00
_cell_formula_units_Z 4
_cell_length_a 8.2168(8)
_cell_length_b 16.2964(14)
_cell_length_c 17.6858(19)
_cell_measurement_temperature 193(2)
_cell_volume 2368.2(4)
_diffrn_ambient_temperature 193(2)
_exptl_crystal_density_diffrn 1.829
_cod_original_sg_symbol_Hall '-P 2ab 2ac  '
_cod_database_code 4300698

loop_
_symmetry_equiv_pos_as_xyz
'x, y, z'
'-x+1/2, y, z+1/2'
'x, -y+1/2, z+1/2'
'-x+1/2, -y+1/2, z'
'-x, -y, -z'
'x-1/2, -y, -z-1/2'
'-x, y-1/2, -z-1/2'
'x-1/2, y-1/2, -z'

loop_
_atom_site_label
_atom_site_type_symbol
_atom_site_fract_x
_atom_site_fract_y
_atom_site_fract_z
_atom_site_U_iso_or_equiv
_atom_site_adp_type
_atom_site_occupancy
_atom_site_symmetry_multiplicity
_atom_site_calc_flag
_atom_site_refinement_flags
_atom_site_disorder_assembly
_atom_site_disorder_group
Hg1 Hg 0.2500 0.7500 0.074132(12) 0.02540(9) Uani 1 2 d S . .
S1 S 0.17750(15) 0.61067(7) 0.05505(7) 0.0365(3) Uani 1 1 d . . .
S2 S 0.52027(15) 0.69956(8) 0.17152(7) 0.0391(3) Uani 1 1 d . . .
N1 N -0.4316(4) 0.6109(2) -0.13831(19) 0.0262(7) Uani 1 1 d . . .
N2 N 0.3133(5) 0.5986(3) 0.2564(2) 0.0470(10) Uani 1 1 d . . .
C1 C -0.0013(5) 0.6156(2) -0.0017(3) 0.0277(8) Uani 1 1 d . . .
C2 C -0.1529(6) 0.6344(3) 0.0292(3) 0.0393(11) Uani 1 1 d . . .
H2 H -0.1612 0.6483 0.0812 0.047 Uiso 1 1 calc R . .
C3 C -0.2910(6) 0.6331(3) -0.0153(3) 0.0366(10) Uani 1 1 d . . .
H3 H -0.3940 0.6454 0.0063 0.044 Uiso 1 1 calc R . .
C4 C -0.2796(5) 0.6139(3) -0.0913(3) 0.0259(8) Uani 1 1 d . . .
C5 C -0.1320(5) 0.5937(3) -0.1229(3) 0.0313(9) Uani 1 1 d . . .
H5 H -0.1245 0.5793 -0.1748 0.038 Uiso 1 1 calc R . .
C6 C 0.0055(6) 0.5948(3) -0.0777(2) 0.0327(10) Uani 1 1 d . . .
H6 H 0.1077 0.5810 -0.0994 0.039 Uiso 1 1 calc R . .
C7 C -0.5305(6) 0.6881(3) -0.1288(3) 0.0381(10) Uani 1 1 d . . .
H7A H -0.6058 0.6814 -0.0863 0.046 Uiso 1 1 calc R . .
H7B H -0.5925 0.6986 -0.1751 0.046 Uiso 1 1 calc R . .
H7C H -0.4576 0.7344 -0.1188 0.046 Uiso 1 1 calc R . .
C8 C -0.3974(6) 0.6017(3) -0.2218(2) 0.0342(10) Uani 1 1 d . . .
H8A H -0.3879 0.6561 -0.2449 0.041 Uiso 1 1 calc R . .
H8B H -0.4867 0.5715 -0.2458 0.041 Uiso 1 1 calc R . .
H8C H -0.2954 0.5715 -0.2289 0.041 Uiso 1 1 calc R . .
C9 C -0.5316(5) 0.5378(3) -0.1136(3) 0.0322(9) Uani 1 1 d . . .
H9A H -0.5012 0.4897 -0.1437 0.039 Uiso 1 1 calc R . .
H9B H -0.6474 0.5497 -0.1209 0.039 Uiso 1 1 calc R . .
H9C H -0.5110 0.5265 -0.0600 0.039 Uiso 1 1 calc R . .
C10 C 0.3976(5) 0.6406(3) 0.2216(2) 0.0301(9) Uani 1 1 d . . .

loop_
_atom_site_aniso_label
_atom_site_aniso_U_11
_atom_site_aniso_U_22
_atom_site_aniso_U_33
_atom_site_aniso_U_23
_atom_site_aniso_U_13
_atom_site_aniso_U_12
Hg1 0.02405(14) 0.02723(15) 0.02492(14) 0.000 0.000 -0.00283(8)
S1 0.0351(6) 0.0265(5) 0.0480(7) -0.0025(5) -0.0170(5) 0.0007(5)
S2 0.0343(6) 0.0445(7) 0.0385(6) 0.0037(5) -0.0079(5) -0.0084(5)
N1 0.0227(16) 0.0265(17) 0.0294(18) -0.0007(14) 0.0003(14) -0.0007(14)
N2 0.036(2) 0.067(3) 0.038(2) 0.007(2) 0.0011(19) 0.004(2)
C1 0.0261(19) 0.0213(19) 0.036(2) 0.0009(16) -0.0054(17) -0.0025(16)
C2 0.037(2) 0.049(3) 0.032(2) -0.012(2) -0.005(2) 0.002(2)
C3 0.030(2) 0.047(3) 0.033(2) -0.010(2) 0.0023(19) 0.003(2)
C4 0.0243(19) 0.024(2) 0.030(2) 0.0001(17) -0.0010(16) -0.0021(16)
C5 0.028(2) 0.037(2) 0.029(2) -0.0015(18) -0.0003(17) 0.0020(18)
C6 0.026(2) 0.036(2) 0.036(3) 0.0010(18) 0.0019(17) 0.0041(19)
C7 0.035(2) 0.031(2) 0.048(3) 0.000(2) -0.004(2) 0.0092(19)
C8 0.032(2) 0.046(3) 0.025(2) 0.0027(19) -0.0031(18) -0.002(2)
C9 0.026(2) 0.034(2) 0.037(2) 0.0030(19) 0.0008(18) -0.0074(18)
C10 0.028(2) 0.037(2) 0.026(2) -0.0037(18) -0.0059(17) 0.0080(18)

loop_
_geom_bond_atom_site_label_1
_geom_bond_atom_site_label_2
_geom_bond_distance
_geom_bond_site_symmetry_2
_geom_bond_publ_flag
Hg1 S1 2.3715(11) . ?
Hg1 S1 2.3715(11) 4_565 ?
Hg1 S2 2.9281(12) . ?
Hg1 S2 2.9281(12) 4_565 ?
S1 C1 1.781(4) . ?
S2 C10 1.650(5) . ?
N1 C4 1.501(5) . ?
N1 C8 1.511(5) . ?
N1 C9 1.512(5) . ?
N1 C7 1.507(5) . ?
N2 C10 1.153(6) . ?
C1 C2 1.393(6) . ?
C1 C6 1.388(6) . ?
C2 C3 1.382(6) . ?
C2 H2 0.9500 . ?
C3 C4 1.382(6) . ?
C3 H3 0.9500 . ?
C4 C5 1.376(6) . ?
C5 C6 1.384(6) . ?
C5 H5 0.9500 . ?
C6 H6 0.9500 . ?
C7 H7A 0.9800 . ?
C7 H7B 0.9800 . ?
C7 H7C 0.9800 . ?
C8 H8A 0.9800 . ?
C8 H8B 0.9800 . ?
C8 H8C 0.9800 . ?
C9 H9A 0.9800 . ?
C9 H9B 0.9800 . ?
C9 H9C 0.9800 . ?
